data_7109725
loop_
_publ_author_name
'Manas K. Ghorai'
'Ranadeep Talukdar'
'Deo Prakash Tiwari'

_publ_section_title
;
 An efficient synthetic route to carbocyclic enaminonitriles via Lewis
 acid catalysed domino-ring-opening-cyclisation (DROC) of donor-acceptor
 cyclopropanes with malononitrile
;
_journal_name_full Chem.Commun.
_journal_page_first 8205
_journal_paper_doi 10.1039/c3cc44533j
_journal_volume 49
_journal_year 2013
_chemical_formula_moiety 'C20 H18 N2 O4'
_chemical_formula_sum 'C20 H18 N2 O4'
_chemical_formula_weight 350.36
_chemical_name_systematic
; 
 ? 
;
_space_group_IT_number 2
_symmetry_cell_setting triclinic
_symmetry_space_group_name_Hall '-P 1'
_symmetry_space_group_name_H-M 'P -1'
_atom_sites_solution_hydrogens geom
_atom_sites_solution_primary direct
_atom_sites_solution_secondary difmap
_audit_creation_method SHELXL-97
_cell_angle_alpha 82.050(5)
_cell_angle_beta 84.145(5)
_cell_angle_gamma 70.761(5)
_cell_formula_units_Z 2
_cell_length_a 7.632(5)
_cell_length_b 10.273(5)
_cell_length_c 11.899(5)
_cell_measurement_reflns_used 610
_cell_measurement_temperature 100(2)
_cell_measurement_theta_max 25.13
_cell_measurement_theta_min 2.83
_cell_volume 870.8(8)
_computing_cell_refinement 'Bruker SMART'
_computing_data_collection 'Bruker SMART'
_computing_data_reduction 'Bruker SAINT'
_computing_molecular_graphics 'Bruker SHELXTL'
_computing_publication_material 'Bruker SHELXTL'
_computing_structure_refinement 'Bruker SHELXTL'
_computing_structure_solution 'Bruker SHELXTL'
_diffrn_ambient_temperature 100(2)
_diffrn_measured_fraction_theta_full 0.979
_diffrn_measured_fraction_theta_max 0.979
_diffrn_radiation_monochromator graphite
_diffrn_radiation_source 'fine-focus sealed tube'
_diffrn_radiation_type MoK\a
_diffrn_radiation_wavelength 0.71069
_diffrn_reflns_av_R_equivalents 0.0339
_diffrn_reflns_av_sigmaI/netI 0.0800
_diffrn_reflns_limit_h_max 8
_diffrn_reflns_limit_h_min -9
_diffrn_reflns_limit_k_max 10
_diffrn_reflns_limit_k_min -12
_diffrn_reflns_limit_l_max 7
_diffrn_reflns_limit_l_min -14
_diffrn_reflns_number 4557
_diffrn_reflns_theta_full 25.02
_diffrn_reflns_theta_max 25.02
_diffrn_reflns_theta_min 4.22
_exptl_absorpt_coefficient_mu 0.094
_exptl_absorpt_correction_T_max 1
_exptl_absorpt_correction_T_min 0.746079
_exptl_absorpt_correction_type empirical
_exptl_absorpt_process_details sadabs
_exptl_crystal_colour colourless
_exptl_crystal_density_diffrn 1.336
_exptl_crystal_density_method 'not measured'
_exptl_crystal_description block
_exptl_crystal_F_000 368
_exptl_crystal_size_max 0.0045
_exptl_crystal_size_mid 0.0031
_exptl_crystal_size_min 0.0018
_refine_diff_density_max 0.300
_refine_diff_density_min -0.253
_refine_diff_density_rms 0.062
_refine_ls_extinction_method none
_refine_ls_goodness_of_fit_ref 1.026
_refine_ls_hydrogen_treatment constr
_refine_ls_matrix_type full
_refine_ls_number_parameters 237
_refine_ls_number_reflns 3005
_refine_ls_number_restraints 0
_refine_ls_restrained_S_all 1.026
_refine_ls_R_factor_all 0.1047
_refine_ls_R_factor_gt 0.0630
_refine_ls_shift/su_max 0.000
_refine_ls_shift/su_mean 0.000
_refine_ls_structure_factor_coef Fsqd
_refine_ls_weighting_details 'calc w=1/[\s^2^(Fo^2^)+(0.0732P)^2^+0.1936P] where P=(Fo^2^+2Fc^2^)/3'
_refine_ls_weighting_scheme calc
_refine_ls_wR_factor_gt 0.1389
_refine_ls_wR_factor_ref 0.1696
_reflns_number_gt 1917
_reflns_number_total 3005
_reflns_threshold_expression >2sigma(I)
_cod_data_source_file c3cc44533j.txt
_cod_data_source_block 3k
_cod_original_sg_symbol_H-M 'P-1   '
_cod_database_code 7109725

loop_
_symmetry_equiv_pos_as_xyz
'x, y, z'
'-x, -y, -z'

loop_
_atom_site_label
_atom_site_type_symbol
_atom_site_fract_x
_atom_site_fract_y
_atom_site_fract_z
_atom_site_U_iso_or_equiv
_atom_site_adp_type
_atom_site_occupancy
_atom_site_symmetry_multiplicity
_atom_site_calc_flag
_atom_site_refinement_flags
O3 O 0.9660(3) 0.4957(2) 0.16735(18) 0.0274(6) Uani 1 1 d .
C12 C 0.6286(4) 0.4657(3) 0.2431(3) 0.0226(7) Uani 1 1 d .
H12A H 0.5029 0.4824 0.2766 0.027 Uiso 1 1 calc R
H12B H 0.6259 0.5315 0.1760 0.027 Uiso 1 1 calc R
O1 O 0.6551(4) 0.5703(2) 0.5121(2) 0.0392(7) Uani 1 1 d .
O2 O 0.5707(3) 0.7067(2) 0.35033(19) 0.0347(6) Uani 1 1 d .
C13 C 0.7570(4) 0.4800(3) 0.3293(3) 0.0220(7) Uani 1 1 d .
O4 O 1.0068(3) 0.5759(3) 0.3248(2) 0.0390(7) Uani 1 1 d .
C3 C 0.2923(4) 0.1640(3) 0.1079(3) 0.0235(7) Uani 1 1 d .
C14 C 0.8335(4) 0.3310(3) 0.3862(3) 0.0213(7) Uani 1 1 d .
C11 C 0.7114(4) 0.3157(3) 0.2123(3) 0.0215(7) Uani 1 1 d .
H11 H 0.8077 0.3123 0.1506 0.026 Uiso 1 1 calc R
N2 N 0.9246(4) 0.3032(3) 0.4810(2) 0.0281(7) Uani 1 1 d .
H2A H 0.9745 0.2186 0.5090 0.034 Uiso 1 1 calc R
H2B H 0.9334 0.3699 0.5141 0.034 Uiso 1 1 calc R
C2 C 0.2997(4) 0.1824(3) 0.2232(3) 0.0238(7) Uani 1 1 d .
H2 H 0.2125 0.1625 0.2773 0.029 Uiso 1 1 calc R
C8 C 0.4280(4) 0.1939(3) 0.0268(3) 0.0224(7) Uani 1 1 d .
N1 N 0.9100(4) -0.0217(3) 0.3756(3) 0.0349(8) Uani 1 1 d .
C18 C 0.4825(6) 0.8254(3) 0.4125(3) 0.0396(10) Uani 1 1 d .
H18A H 0.3968 0.8034 0.4708 0.059 Uiso 1 1 calc R
H18B H 0.4166 0.9029 0.3613 0.059 Uiso 1 1 calc R
H18C H 0.5754 0.8487 0.4465 0.059 Uiso 1 1 calc R
C10 C 0.5681(4) 0.2594(3) 0.1759(3) 0.0189(7) Uani 1 1 d .
C15 C 0.8033(4) 0.2426(3) 0.3212(3) 0.0211(7) Uani 1 1 d .
C1 C 0.4328(4) 0.2289(3) 0.2559(3) 0.0235(7) Uani 1 1 d .
H1 H 0.4345 0.2407 0.3318 0.028 Uiso 1 1 calc R
C4 C 0.1562(4) 0.1175(3) 0.0707(3) 0.0256(8) Uani 1 1 d .
H4 H 0.0688 0.0953 0.1233 0.031 Uiso 1 1 calc R
C17 C 0.6572(4) 0.5871(3) 0.4102(3) 0.0238(7) Uani 1 1 d .
C6 C 0.2828(5) 0.1358(3) -0.1223(3) 0.0271(8) Uani 1 1 d .
H6 H 0.2769 0.1280 -0.1986 0.032 Uiso 1 1 calc R
C16 C 0.8628(4) 0.0971(3) 0.3498(3) 0.0243(8) Uani 1 1 d .
C19 C 0.9230(5) 0.5236(3) 0.2751(3) 0.0242(8) Uani 1 1 d .
C7 C 0.4192(4) 0.1773(3) -0.0886(3) 0.0231(7) Uani 1 1 d .
H7 H 0.5083 0.1950 -0.1422 0.028 Uiso 1 1 calc R
C5 C 0.1503(5) 0.1046(3) -0.0408(3) 0.0274(8) Uani 1 1 d .
H5 H 0.0581 0.0750 -0.0637 0.033 Uiso 1 1 calc R
C9 C 0.5642(4) 0.2411(3) 0.0645(3) 0.0211(7) Uani 1 1 d .
H9 H 0.6537 0.2604 0.0119 0.025 Uiso 1 1 calc R
C20 C 1.1224(5) 0.5343(3) 0.1117(3) 0.0323(8) Uani 1 1 d .
H20A H 1.0960 0.6327 0.1097 0.048 Uiso 1 1 calc R
H20B H 1.1436 0.5093 0.0355 0.048 Uiso 1 1 calc R
H20C H 1.2314 0.4866 0.1530 0.048 Uiso 1 1 calc R

loop_
_atom_site_aniso_label
_atom_site_aniso_U_11
_atom_site_aniso_U_22
_atom_site_aniso_U_33
_atom_site_aniso_U_23
_atom_site_aniso_U_13
_atom_site_aniso_U_12
O3 0.0287(13) 0.0348(13) 0.0216(12) -0.0048(10) 0.0002(10) -0.0138(10)
C12 0.0210(18) 0.0211(16) 0.0251(18) -0.0010(14) -0.0036(14) -0.0061(13)
O1 0.0535(17) 0.0354(14) 0.0230(14) -0.0070(11) -0.0007(12) -0.0054(12)
O2 0.0510(16) 0.0220(12) 0.0227(13) -0.0034(10) 0.0008(11) -0.0010(11)
C13 0.0232(18) 0.0221(17) 0.0219(17) -0.0037(14) -0.0020(14) -0.0082(14)
O4 0.0468(17) 0.0523(16) 0.0309(14) -0.0116(12) -0.0006(12) -0.0312(13)
C3 0.0260(19) 0.0194(16) 0.0259(18) -0.0014(14) -0.0058(15) -0.0074(14)
C14 0.0187(17) 0.0238(17) 0.0215(17) -0.0047(14) 0.0016(14) -0.0069(13)
C11 0.0209(18) 0.0240(17) 0.0204(17) -0.0027(14) -0.0010(14) -0.0084(14)
N2 0.0402(18) 0.0208(14) 0.0252(16) -0.0010(12) -0.0149(14) -0.0092(13)
C2 0.0224(18) 0.0210(16) 0.0253(18) -0.0017(14) 0.0037(14) -0.0050(14)
C8 0.0236(18) 0.0160(16) 0.0253(18) -0.0037(14) -0.0036(14) -0.0020(13)
N1 0.0424(19) 0.0292(18) 0.0339(18) -0.0025(14) -0.0125(15) -0.0099(14)
C18 0.053(3) 0.0183(17) 0.036(2) -0.0084(16) 0.0103(19) 0.0019(16)
C10 0.0173(17) 0.0148(15) 0.0219(17) -0.0006(13) -0.0046(13) -0.0012(12)
C15 0.0186(17) 0.0188(16) 0.0239(18) -0.0019(13) -0.0037(14) -0.0026(13)
C1 0.0263(19) 0.0223(17) 0.0225(18) -0.0014(14) -0.0024(14) -0.0087(14)
C4 0.0201(18) 0.0215(17) 0.034(2) -0.0038(15) -0.0011(15) -0.0048(14)
C17 0.0257(19) 0.0250(18) 0.0206(18) -0.0013(14) 0.0039(14) -0.0100(14)
C6 0.035(2) 0.0239(17) 0.0225(18) -0.0035(14) -0.0073(16) -0.0084(15)
C16 0.0257(19) 0.0259(19) 0.0223(18) -0.0041(14) -0.0058(14) -0.0079(14)
C19 0.029(2) 0.0223(17) 0.0222(18) 0.0003(14) -0.0066(15) -0.0095(14)
C7 0.0270(19) 0.0217(16) 0.0184(17) 0.0016(13) -0.0015(14) -0.0065(14)
C5 0.0255(19) 0.0242(17) 0.035(2) -0.0005(15) -0.0099(16) -0.0104(14)
C9 0.0213(18) 0.0215(16) 0.0194(17) 0.0008(13) -0.0027(14) -0.0061(13)
C20 0.029(2) 0.037(2) 0.032(2) -0.0029(16) 0.0045(16) -0.0138(16)

loop_
_atom_type_symbol
_atom_type_description
_atom_type_scat_dispersion_real
_atom_type_scat_dispersion_imag
_atom_type_scat_source
C C 0.0033 0.0016 'International Tables Vol C Tables 4.2.6.8 and 6.1.1.4'
H H 0.0000 0.0000 'International Tables Vol C Tables 4.2.6.8 and 6.1.1.4'
N N 0.0061 0.0033 'International Tables Vol C Tables 4.2.6.8 and 6.1.1.4'
O O 0.0106 0.0060 'International Tables Vol C Tables 4.2.6.8 and 6.1.1.4'

loop_
_geom_angle_atom_site_label_1
_geom_angle_atom_site_label_2
_geom_angle_atom_site_label_3
_geom_angle
C19 O3 C20 115.5(3)
C11 C12 C13 105.8(2)
C17 O2 C18 117.3(3)
C17 C13 C14 114.9(3)
C17 C13 C19 105.2(2)
C14 C13 C19 107.5(2)
C17 C13 C12 113.0(3)
C14 C13 C12 102.3(2)
C19 C13 C12 114.3(3)
C4 C3 C2 122.7(3)
C4 C3 C8 118.8(3)
C2 C3 C8 118.6(3)
N2 C14 C15 129.5(3)
N2 C14 C13 121.0(3)
C15 C14 C13 109.4(3)
C10 C11 C15 115.5(2)
C10 C11 C12 113.4(2)
C15 C11 C12 100.6(2)
C1 C2 C3 121.0(3)
C9 C8 C7 122.8(3)
C9 C8 C3 118.6(3)
C7 C8 C3 118.6(3)
C9 C10 C1 118.9(3)
C9 C10 C11 120.5(3)
C1 C10 C11 120.5(3)
C14 C15 C16 122.8(3)
C14 C15 C11 112.9(3)
C16 C15 C11 124.2(3)
C2 C1 C10 120.9(3)
C5 C4 C3 121.1(3)
O1 C17 O2 123.9(3)
O1 C17 C13 126.8(3)
O2 C17 C13 109.3(3)
C7 C6 C5 119.7(3)
N1 C16 C15 178.5(4)
O4 C19 O3 123.6(3)
O4 C19 C13 123.4(3)
O3 C19 C13 113.0(3)
C6 C7 C8 121.3(3)
C4 C5 C6 120.6(3)
C10 C9 C8 122.0(3)

loop_
_geom_bond_atom_site_label_1
_geom_bond_atom_site_label_2
_geom_bond_distance
O3 C19 1.337(4)
O3 C20 1.449(4)
C12 C11 1.541(4)
C12 C13 1.541(4)
O1 C17 1.201(4)
O2 C17 1.331(4)
O2 C18 1.447(4)
C13 C17 1.519(4)
C13 C14 1.532(4)
C13 C19 1.533(4)
O4 C19 1.199(4)
C3 C4 1.408(4)
C3 C2 1.420(4)
C3 C8 1.421(4)
C14 N2 1.333(4)
C14 C15 1.358(4)
C11 C10 1.517(4)
C11 C15 1.519(4)
C2 C1 1.365(4)
C8 C9 1.415(4)
C8 C7 1.418(4)
N1 C16 1.158(4)
C10 C9 1.369(4)
C10 C1 1.415(4)
C15 C16 1.414(4)
C4 C5 1.358(5)
C6 C7 1.361(4)
C6 C5 1.412(5)
